data_1548868
loop_
_publ_author_name
'Hadlington, T. J.'
'Szilv\'asi, T'
'Driess, M.'

_publ_section_title
;
 Striking transformations of the hydroborylene ligand in a HB:\\rightarrow
 Ni<sup>II</sup> complex with isocyanides and CO.
;
_journal_issue 9
_journal_name_full 'Chemical science'
_journal_page_first 2595
_journal_page_last 2600
_journal_paper_doi 10.1039/c7sc04792d
_journal_volume 9
_journal_year 2018
_chemical_formula_moiety 'C66 H105 B Cl N6 Ni O6 Si2'
_chemical_formula_sum 'C66 H105 B Cl N6 Ni O6 Si2'
_chemical_formula_weight 1239.70
_space_group_crystal_system triclinic
_space_group_IT_number 2
_space_group_name_Hall '-P 1'
_space_group_name_H-M_alt 'P -1'
_symmetry_space_group_name_Hall '-P 1'
_symmetry_space_group_name_H-M 'P -1'
_atom_sites_solution_hydrogens mixed
_audit_creation_method SHELXL-2016/6
_audit_update_record
;
2017-10-10 deposited with the CCDC.
2018-02-05 downloaded from the CCDC.
;
_cell_angle_alpha 84.552(3)
_cell_angle_beta 83.601(3)
_cell_angle_gamma 70.398(4)
_cell_formula_units_Z 2
_cell_length_a 11.0148(4)
_cell_length_b 14.6131(5)
_cell_length_c 22.7930(8)
_cell_measurement_reflns_used 8739
_cell_measurement_temperature 150(2)
_cell_measurement_theta_max 73.0800
_cell_measurement_theta_min 3.1980
_cell_volume 3428.1(2)
_computing_cell_refinement 'CrysAlisPro 1.171.38.43c (Rigaku OD, 2015)'
_computing_data_collection 'CrysAlisPro 1.171.38.43c (Rigaku OD, 2015)'
_computing_data_reduction 'CrysAlisPro 1.171.38.43c (Rigaku OD, 2015)'
_computing_structure_refinement 'SHELXL-2016/6 (Sheldrick, 2016)'
_diffrn_ambient_temperature 150(2)
_diffrn_detector_area_resol_mean 10.5435
_diffrn_measured_fraction_theta_full 0.997
_diffrn_measured_fraction_theta_max 0.991
_diffrn_measurement_device_type 'SuperNova, Single source at offset, Atlas'
_diffrn_measurement_method '\w scans'
_diffrn_radiation_type CuK\a
_diffrn_radiation_wavelength 1.54184
_diffrn_reflns_av_R_equivalents 0.0350
_diffrn_reflns_av_unetI/netI 0.0455
_diffrn_reflns_Laue_measured_fraction_full 0.997
_diffrn_reflns_Laue_measured_fraction_max 0.991
_diffrn_reflns_limit_h_max 13
_diffrn_reflns_limit_h_min -13
_diffrn_reflns_limit_k_max 17
_diffrn_reflns_limit_k_min -16
_diffrn_reflns_limit_l_max 27
_diffrn_reflns_limit_l_min -27
_diffrn_reflns_number 24731
_diffrn_reflns_point_group_measured_fraction_full 0.997
_diffrn_reflns_point_group_measured_fraction_max 0.991
_diffrn_reflns_theta_full 67.684
_diffrn_reflns_theta_max 69.999
_diffrn_reflns_theta_min 6.399
_diffrn_source 'micro-focus sealed X-ray tube'
_exptl_absorpt_coefficient_mu 1.508
_exptl_absorpt_correction_T_max 1.00000
_exptl_absorpt_correction_T_min 0.25515
_exptl_absorpt_correction_type multi-scan
_exptl_absorpt_process_details
;
CrysAlisPro 1.171.38.43c (Rigaku Oxford Diffraction, 2015)
Empirical absorption correction using spherical harmonics,
 implemented in SCALE3 ABSPACK scaling algorithm.
;
_exptl_crystal_colour red
_exptl_crystal_density_diffrn 1.201
_exptl_crystal_description block
_exptl_crystal_F_000 1338
_exptl_crystal_size_max 0.186
_exptl_crystal_size_mid 0.146
_exptl_crystal_size_min 0.136
_refine_diff_density_max 0.674
_refine_diff_density_min -0.738
_refine_diff_density_rms 0.065
_refine_ls_extinction_method none
_refine_ls_goodness_of_fit_ref 1.042
_refine_ls_hydrogen_treatment mixed
_refine_ls_matrix_type full
_refine_ls_number_parameters 783
_refine_ls_number_reflns 12907
_refine_ls_number_restraints 9
_refine_ls_restrained_S_all 1.046
_refine_ls_R_factor_all 0.0701
_refine_ls_R_factor_gt 0.0565
_refine_ls_shift/su_max 0.001
_refine_ls_shift/su_mean 0.000
_refine_ls_structure_factor_coef Fsqd
_refine_ls_weighting_details 'w=1/[\s^2^(Fo^2^)+(0.0883P)^2^+2.1411P] where P=(Fo^2^+2Fc^2^)/3'
_refine_ls_weighting_scheme calc
_refine_ls_wR_factor_gt 0.1518
_refine_ls_wR_factor_ref 0.1660
_reflns_Friedel_coverage 0.000
_reflns_number_gt 10375
_reflns_number_total 12907
_reflns_threshold_expression 'I > 2\s(I)'
_cod_data_source_file c7sc04792d2.cif
_cod_data_source_block compound_2-Xyl
_cod_depositor_comments 'Adding full bibliography for 1548865--1548871.cif.'
_cod_database_code 1548868
_shelx_shelxl_version_number 2016/6
_shelx_space_group_comment
;
The symmetry employed for this shelxl refinement is uniquely defined
by the following loop, which should always be used as a source of
symmetry information in preference to the above space-group names.
They are only intended as comments.
;

loop_
_space_group_symop_operation_xyz
'x, y, z'
'-x, -y, -z'

loop_
_atom_site_label
_atom_site_type_symbol
_atom_site_fract_x
_atom_site_fract_y
_atom_site_fract_z
_atom_site_U_iso_or_equiv
_atom_site_adp_type
_atom_site_occupancy
_atom_site_site_symmetry_order
_atom_site_calc_flag
_atom_site_refinement_flags_posn
_atom_site_refinement_flags_adp
_atom_site_refinement_flags_occupancy
_atom_site_disorder_assembly
_atom_site_disorder_group
Ni1 Ni 0.61047(4) 0.71904(3) 0.23263(2) 0.02552(12) Uani 1 1 d . . . . .
Si1 Si 0.58467(6) 0.86547(5) 0.25832(3) 0.02456(15) Uani 1 1 d . . . . .
Cl1 Cl 0.75697(6) 0.69464(5) 0.15477(3) 0.03683(16) Uani 1 1 d . . . . .
Si2 Si 0.61007(7) 1.03196(5) 0.16805(3) 0.03440(17) Uani 1 1 d . . . . .
O1 O 0.72585(16) 0.88405(13) 0.27021(8) 0.0313(4) Uani 1 1 d . . . . .
O2 O 0.51287(16) 0.89949(12) 0.32753(7) 0.0297(4) Uani 1 1 d . . . . .
N1 N 0.51777(18) 0.96757(14) 0.20950(9) 0.0261(4) Uani 1 1 d . . . . .
N6 N 0.56546(19) 0.65472(15) 0.35633(9) 0.0291(4) Uani 1 1 d . . . . .
N3 N 0.53357(19) 0.43948(15) 0.32419(9) 0.0291(4) Uani 1 1 d . . . . .
N4 N 0.33454(19) 0.58297(15) 0.19915(9) 0.0293(4) Uani 1 1 d . . . . .
N2 N 0.69502(19) 0.42228(15) 0.25741(10) 0.0297(4) Uani 1 1 d . . . . .
N5 N 0.25584(19) 0.69186(15) 0.26424(9) 0.0282(4) Uani 1 1 d . . . . .
C22 C 0.5832(2) 0.48799(17) 0.27938(10) 0.0260(5) Uani 1 1 d . . . . .
C21 C 0.5892(3) 0.93755(18) 0.35394(11) 0.0319(5) Uani 1 1 d . . . . .
C33 C 0.3678(2) 0.62514(17) 0.24273(11) 0.0258(5) Uani 1 1 d . . . . .
C1 C 0.3811(2) 0.99803(18) 0.20115(11) 0.0294(5) Uani 1 1 d . . . . .
C44 C 0.5520(2) 0.67028(17) 0.30143(11) 0.0267(5) Uani 1 1 d . . . . .
C35 C 0.1536(2) 0.69194(19) 0.23305(12) 0.0331(6) Uani 1 1 d . . . . .
C28 C 0.4181(2) 0.48848(18) 0.36371(12) 0.0315(5) Uani 1 1 d . . . . .
H28 H 0.393062 0.559612 0.351902 0.038 Uiso 1 1 calc R U . . .
C45 C 0.6258(2) 0.69522(18) 0.39293(11) 0.0281(5) Uani 1 1 d . . . . .
C36 C 0.4298(2) 0.50751(19) 0.16294(12) 0.0333(6) Uani 1 1 d . . . . .
H36 H 0.517283 0.505733 0.172081 0.040 Uiso 1 1 calc R U . . .
C46 C 0.7597(2) 0.67852(19) 0.38408(12) 0.0330(6) Uani 1 1 d . . . . .
C16 C 0.7081(3) 0.92827(18) 0.32231(12) 0.0337(6) Uani 1 1 d . . . . .
C39 C 0.2460(2) 0.75200(19) 0.31436(12) 0.0314(5) Uani 1 1 d . . . . .
H39 H 0.333863 0.730874 0.329232 0.038 Uiso 1 1 calc R U . . .
C49 C 0.6165(3) 0.7727(2) 0.48304(12) 0.0367(6) Uani 1 1 d . . . . .
H49 H 0.568125 0.804519 0.516798 0.044 Uiso 1 1 calc R U . . .
C24 C 0.6124(2) 0.34223(18) 0.32912(12) 0.0331(6) Uani 1 1 d . . . . .
C6 C 0.3369(3) 0.9614(2) 0.15573(12) 0.0351(6) Uani 1 1 d . . . . .
C34 C 0.2023(2) 0.6226(2) 0.19334(12) 0.0342(6) Uani 1 1 d . . . . .
C25 C 0.7828(3) 0.4448(2) 0.20791(13) 0.0390(6) Uani 1 1 d . . . . .
H25 H 0.746480 0.516053 0.197031 0.047 Uiso 1 1 calc R U . . .
C7 C 0.3323(3) 1.11577(19) 0.28472(12) 0.0350(6) Uani 1 1 d . . . . .
H7 H 0.427481 1.083942 0.287412 0.042 Uiso 1 1 calc R U . . .
C40 C 0.2132(3) 0.8590(2) 0.29539(14) 0.0428(7) Uani 1 1 d . . . . .
H40A H 0.268006 0.866867 0.259662 0.064 Uiso 1 1 calc R U . . .
H40B H 0.228136 0.893681 0.327151 0.064 Uiso 1 1 calc R U . . .
H40C H 0.122082 0.885773 0.287069 0.064 Uiso 1 1 calc R U . . .
C50 C 0.5535(3) 0.74277(19) 0.44274(11) 0.0317(5) Uani 1 1 d . . . . .
C23 C 0.7133(2) 0.33188(18) 0.28789(12) 0.0339(6) Uani 1 1 d . . . . .
C20 C 0.5577(3) 0.98156(19) 0.40739(12) 0.0399(6) Uani 1 1 d . . . . .
H20 H 0.476629 0.988411 0.429071 0.048 Uiso 1 1 calc R U . . .
C52 C 0.4099(3) 0.7632(2) 0.44996(13) 0.0404(6) Uani 1 1 d . . . . .
H52A H 0.374407 0.793452 0.487456 0.061 Uiso 1 1 calc R U . . .
H52B H 0.391532 0.702007 0.450015 0.061 Uiso 1 1 calc R U . . .
H52C H 0.370022 0.807298 0.417140 0.061 Uiso 1 1 calc R U . . .
C41 C 0.1541(3) 0.7340(2) 0.36590(13) 0.0399(6) Uani 1 1 d . . . . .
H41A H 0.064654 0.763692 0.355591 0.060 Uiso 1 1 calc R U . . .
H41B H 0.165803 0.762944 0.401032 0.060 Uiso 1 1 calc R U . . .
H41C H 0.172981 0.663788 0.374182 0.060 Uiso 1 1 calc R U . . .
C2 C 0.2922(2) 1.06765(18) 0.23730(12) 0.0329(6) Uani 1 1 d . . . . .
C47 C 0.8186(3) 0.7102(2) 0.42520(13) 0.0398(6) Uani 1 1 d . . . . .
H47 H 0.908863 0.699650 0.419371 0.048 Uiso 1 1 calc R U . . .
C19 C 0.6473(4) 1.0154(2) 0.42853(13) 0.0480(8) Uani 1 1 d . . . . .
H19 H 0.626980 1.045574 0.465132 0.058 Uiso 1 1 calc R U . . .
C51 C 0.8389(3) 0.6232(2) 0.33249(13) 0.0413(7) Uani 1 1 d . . . . .
H51A H 0.930933 0.611049 0.336136 0.062 Uiso 1 1 calc R U . . .
H51B H 0.813995 0.661663 0.295491 0.062 Uiso 1 1 calc R U . . .
H51C H 0.823370 0.561040 0.332337 0.062 Uiso 1 1 calc R U . . .
C48 C 0.7479(3) 0.7571(2) 0.47494(13) 0.0417(7) Uani 1 1 d . . . . .
H48 H 0.789674 0.777895 0.502779 0.050 Uiso 1 1 calc R U . . .
C43 C 0.0183(3) 0.7625(2) 0.23970(15) 0.0436(7) Uani 1 1 d . . . . .
H43A H 0.018384 0.827678 0.224995 0.065 Uiso 1 1 calc R U . . .
H43B H -0.014120 0.763516 0.281535 0.065 Uiso 1 1 calc R U . . .
H43C H -0.037640 0.742210 0.216895 0.065 Uiso 1 1 calc R U . . .
C10 C 0.4262(3) 0.8875(2) 0.11442(12) 0.0392(6) Uani 1 1 d . . . . .
H10 H 0.517449 0.878179 0.121928 0.047 Uiso 1 1 calc R U . . .
C3 C 0.1605(3) 1.0967(2) 0.22875(16) 0.0495(8) Uani 1 1 d . . . . .
H3 H 0.100092 1.142882 0.253436 0.059 Uiso 1 1 calc R U . . .
B1 B 0.5170(2) 0.60109(19) 0.25865(12) 0.0257(5) Uani 1 1 d . . . . .
C5 C 0.2040(3) 0.9929(2) 0.14929(15) 0.0488(7) Uani 1 1 d . . . . .
H5 H 0.173176 0.967721 0.119297 0.059 Uiso 1 1 calc R U . . .
C17 C 0.7976(3) 0.9619(2) 0.34344(14) 0.0421(7) Uani 1 1 d . . . . .
H17 H 0.878679 0.955197 0.321850 0.051 Uiso 1 1 calc R U . . .
C30 C 0.3039(3) 0.4571(2) 0.35440(15) 0.0447(7) Uani 1 1 d . . . . .
H30A H 0.285320 0.470212 0.312787 0.067 Uiso 1 1 calc R U . . .
H30B H 0.227924 0.493484 0.379410 0.067 Uiso 1 1 calc R U . . .
H30C H 0.324594 0.387265 0.364988 0.067 Uiso 1 1 calc R U . . .
C12 C 0.4044(3) 0.7896(2) 0.12610(14) 0.0452(7) Uani 1 1 d . . . . .
H12A H 0.417053 0.766768 0.167526 0.068 Uiso 1 1 calc R U . . .
H12B H 0.466130 0.742244 0.100258 0.068 Uiso 1 1 calc R U . . .
H12C H 0.316019 0.796765 0.118047 0.068 Uiso 1 1 calc R U . . .
C38 C 0.4213(3) 0.4071(2) 0.18109(15) 0.0478(7) Uani 1 1 d . . . . .
H38A H 0.434696 0.392016 0.223179 0.072 Uiso 1 1 calc R U . . .
H38B H 0.487921 0.358693 0.157680 0.072 Uiso 1 1 calc R U . . .
H38C H 0.335675 0.405793 0.174142 0.072 Uiso 1 1 calc R U . . .
C29 C 0.4490(3) 0.4769(2) 0.42826(13) 0.0438(7) Uani 1 1 d . . . . .
H29A H 0.462578 0.409500 0.443419 0.066 Uiso 1 1 calc R U . . .
H29B H 0.376756 0.520760 0.451806 0.066 Uiso 1 1 calc R U . . .
H29C H 0.527636 0.493057 0.430937 0.066 Uiso 1 1 calc R U . . .
C13 C 0.7524(3) 0.9485(3) 0.12534(17) 0.0561(9) Uani 1 1 d . . . . .
H13A H 0.804173 0.898181 0.152505 0.084 Uiso 1 1 calc R U . . .
H13B H 0.805465 0.985820 0.104935 0.084 Uiso 1 1 calc R U . . .
H13C H 0.722146 0.917786 0.096189 0.084 Uiso 1 1 calc R U . . .
C14 C 0.6696(3) 1.1067(2) 0.21254(15) 0.0502(8) Uani 1 1 d . . . . .
H14A H 0.597572 1.146009 0.238369 0.075 Uiso 1 1 calc R U . . .
H14B H 0.705585 1.149603 0.185905 0.075 Uiso 1 1 calc R U . . .
H14C H 0.736837 1.063596 0.236706 0.075 Uiso 1 1 calc R U . . .
C15 C 0.5053(3) 1.1214(2) 0.11511(14) 0.0493(8) Uani 1 1 d . . . . .
H15A H 0.470577 1.086798 0.090047 0.074 Uiso 1 1 calc R U . . .
H15B H 0.556614 1.155877 0.090274 0.074 Uiso 1 1 calc R U . . .
H15C H 0.433715 1.168262 0.137250 0.074 Uiso 1 1 calc R U . . .
C18 C 0.7651(4) 1.0061(2) 0.39745(15) 0.0504(8) Uani 1 1 d . . . . .
H18 H 0.824802 1.029846 0.412816 0.061 Uiso 1 1 calc R U . . .
C42 C 0.1318(3) 0.5916(3) 0.15075(15) 0.0488(8) Uani 1 1 d . . . . .
H42A H 0.038347 0.619951 0.160507 0.073 Uiso 1 1 calc R U . . .
H42B H 0.156512 0.520498 0.153383 0.073 Uiso 1 1 calc R U . . .
H42C H 0.154278 0.614184 0.110444 0.073 Uiso 1 1 calc R U . . .
C26 C 0.9186(3) 0.4257(3) 0.22612(17) 0.0537(8) Uani 1 1 d . . . . .
H26A H 0.912893 0.451428 0.264880 0.081 Uiso 1 1 calc R U . . .
H26B H 0.965318 0.458003 0.196781 0.081 Uiso 1 1 calc R U . . .
H26C H 0.964926 0.355509 0.228388 0.081 Uiso 1 1 calc R U . . .
C8 C 0.2641(3) 1.1032(2) 0.34571(14) 0.0463(7) Uani 1 1 d . . . . .
H8A H 0.170746 1.135801 0.344618 0.069 Uiso 1 1 calc R U . . .
H8B H 0.296564 1.131979 0.375082 0.069 Uiso 1 1 calc R U . . .
H8C H 0.281412 1.033723 0.356491 0.069 Uiso 1 1 calc R U . . .
C32 C 0.5861(3) 0.2654(2) 0.37205(15) 0.0461(7) Uani 1 1 d . . . . .
H32A H 0.628535 0.201353 0.356110 0.069 Uiso 1 1 calc R U . . .
H32B H 0.492639 0.277800 0.378306 0.069 Uiso 1 1 calc R U . . .
H32C H 0.619983 0.266949 0.409788 0.069 Uiso 1 1 calc R U . . .
C31 C 0.8290(3) 0.2427(2) 0.27911(15) 0.0422(7) Uani 1 1 d . . . . .
H31A H 0.901462 0.249089 0.297759 0.063 Uiso 1 1 calc R U . . .
H31B H 0.852808 0.235056 0.236689 0.063 Uiso 1 1 calc R U . . .
H31C H 0.808407 0.185446 0.297137 0.063 Uiso 1 1 calc R U . . .
C37 C 0.4231(3) 0.5324(2) 0.09674(13) 0.0454(7) Uani 1 1 d . . . . .
H37A H 0.350588 0.517394 0.083574 0.068 Uiso 1 1 calc R U . . .
H37B H 0.503996 0.494028 0.075623 0.068 Uiso 1 1 calc R U . . .
H37C H 0.410503 0.601889 0.088413 0.068 Uiso 1 1 calc R U . . .
C27 C 0.7846(3) 0.3915(3) 0.15280(15) 0.0582(9) Uani 1 1 d . . . . .
H27A H 0.834426 0.322331 0.159085 0.087 Uiso 1 1 calc R U . . .
H27B H 0.824786 0.419690 0.118518 0.087 Uiso 1 1 calc R U . . .
H27C H 0.695827 0.398355 0.145599 0.087 Uiso 1 1 calc R U . . .
C4 C 0.1169(3) 1.0597(3) 0.18543(18) 0.0593(9) Uani 1 1 d . . . . .
H4 H 0.027067 1.079974 0.180344 0.071 Uiso 1 1 calc R U . . .
C9 C 0.3074(4) 1.2241(2) 0.26763(16) 0.0510(8) Uani 1 1 d . . . . .
H9A H 0.352718 1.231417 0.228874 0.077 Uiso 1 1 calc R U . . .
H9B H 0.339210 1.252725 0.297302 0.077 Uiso 1 1 calc R U . . .
H9C H 0.214346 1.257375 0.265770 0.077 Uiso 1 1 calc R U . . .
C11 C 0.4093(5) 0.9209(3) 0.04888(15) 0.0705(12) Uani 1 1 d . . . . .
H11A H 0.323562 0.923282 0.039497 0.106 Uiso 1 1 calc R U . . .
H11B H 0.475946 0.874841 0.024019 0.106 Uiso 1 1 calc R U . . .
H11C H 0.417684 0.985715 0.041383 0.106 Uiso 1 1 calc R U . . .
C54 C 0.0019(3) 0.4267(2) 0.44090(14) 0.0456(7) Uani 1 1 d . . . . .
H54A H 0.072377 0.409758 0.467533 0.055 Uiso 1 1 calc R U . . .
H54B H -0.017007 0.495498 0.425894 0.055 Uiso 1 1 calc R U . . .
C53 C 0.0383(4) 0.3606(3) 0.39077(17) 0.0607(9) Uani 1 1 d . . . . .
H53A H 0.066151 0.393864 0.354534 0.073 Uiso 1 1 calc R U . A 1
H53B H 0.110817 0.301140 0.400629 0.073 Uiso 1 1 calc R U . A 1
O3 O -0.0696(6) 0.3361(6) 0.3815(3) 0.083(2) Uani 0.77(2) 1 d . . P B 1
C55 C -0.1155(5) 0.4106(5) 0.4722(2) 0.102(2) Uani 1 1 d . . . . .
H55A H -0.093171 0.363726 0.506790 0.122 Uiso 1 1 calc R U . . .
H55B H -0.178855 0.472450 0.485627 0.122 Uiso 1 1 calc R U . . .
C56 C -0.1674(5) 0.3707(5) 0.4271(3) 0.1012(18) Uani 1 1 d . . . . .
H56A H -0.197387 0.317016 0.445402 0.121 Uiso 1 1 calc R U . B 1
H56B H -0.242078 0.422141 0.410749 0.121 Uiso 1 1 calc R U . B 1
C60 C 1.0507(7) 0.8053(6) 0.0463(3) 0.133(3) Uani 1 1 d . . . . .
H60A H 0.976445 0.786425 0.065257 0.160 Uiso 1 1 calc R U . B 1
H60B H 1.078911 0.839097 0.075073 0.160 Uiso 1 1 calc R U . B 1
C61 C 0.7089(10) 0.6309(11) 0.0011(4) 0.225(8) Uani 1 1 d D . . . .
H61A H 0.669428 0.628798 0.042178 0.270 Uiso 1 1 calc R U . . .
H61B H 0.647031 0.627561 -0.026338 0.270 Uiso 1 1 calc R U . . .
O4 O 1.1561(12) 0.7200(11) 0.0273(7) 0.204(7) Uani 0.77(2) 1 d . . P B 1
C59 C 1.0157(11) 0.8663(7) -0.0054(5) 0.203(5) Uani 1 1 d . . . . .
H59A H 1.003950 0.934625 0.001754 0.243 Uiso 1 1 calc R U . . .
H59B H 0.933857 0.863315 -0.017888 0.243 Uiso 1 1 calc R U . . .
C58 C 1.1232(10) 0.8294(6) -0.0514(3) 0.160(4) Uani 1 1 d . . . . .
H58A H 1.161687 0.880315 -0.066383 0.192 Uiso 1 1 calc R U . . .
H58B H 1.093089 0.807084 -0.085055 0.192 Uiso 1 1 calc R U . . .
C57 C 1.2181(7) 0.7466(6) -0.0202(3) 0.126(2) Uani 1 1 d . . . . .
H57A H 1.255666 0.691701 -0.046186 0.151 Uiso 1 1 calc R U . B 1
H57B H 1.289131 0.766955 -0.009014 0.151 Uiso 1 1 calc R U . B 1
C62 C 0.7452(12) 0.7227(6) -0.0129(4) 0.231(7) Uani 1 1 d D . . . .
H62A H 0.669547 0.780189 -0.022090 0.277 Uiso 1 1 calc R U . . .
H62B H 0.788165 0.736339 0.019623 0.277 Uiso 1 1 calc R U . . .
C63 C 0.8385(12) 0.6909(9) -0.0672(5) 0.277(8) Uani 1 1 d D . . . .
H63A H 0.803892 0.728389 -0.103664 0.332 Uiso 1 1 calc R U . . .
H63B H 0.924354 0.696212 -0.062912 0.332 Uiso 1 1 calc R U . . .
O5 O 0.8284(18) 0.5528(6) -0.0066(6) 0.519(16) Uani 1 1 d D . . . .
C64 C 0.8435(15) 0.5875(8) -0.0661(5) 0.288(9) Uani 1 1 d D . . . .
H64A H 0.773543 0.582823 -0.088204 0.345 Uiso 1 1 calc R U . . .
H64B H 0.927426 0.547485 -0.085125 0.345 Uiso 1 1 calc R U . . .
C66 C 1.0889(4) 0.9872(3) 0.46159(18) 0.0696(11) Uani 1 1 d . . . . .
O6 O 1.1040(6) 0.8971(4) 0.5002(3) 0.159(2) Uani 1 1 d . . . . .
C65 C 1.0146(5) 1.0814(5) 0.4824(4) 0.126(3) Uani 1 1 d . . . . .
O4A O 1.1780(19) 0.7617(14) 0.0378(9) 0.071(6) Uiso 0.23(2) 1 d . . P B 2
O3A O -0.045(2) 0.3019(17) 0.4087(15) 0.098(7) Uiso 0.23(2) 1 d . . P B 2
H1 H 0.570(3) 0.613(2) 0.2136(12) 0.028(7) Uiso 1 1 d . . . . .

loop_
_atom_site_aniso_label
_atom_site_aniso_U_11
_atom_site_aniso_U_22
_atom_site_aniso_U_33
_atom_site_aniso_U_23
_atom_site_aniso_U_13
_atom_site_aniso_U_12
Ni1 0.0234(2) 0.0232(2) 0.0286(2) -0.00294(16) -0.00020(16) -0.00613(16)
Si1 0.0219(3) 0.0225(3) 0.0274(3) -0.0026(2) -0.0009(2) -0.0048(2)
Cl1 0.0324(3) 0.0422(4) 0.0352(3) -0.0066(3) 0.0074(2) -0.0135(3)
Si2 0.0379(4) 0.0311(4) 0.0352(4) -0.0003(3) 0.0034(3) -0.0152(3)
O1 0.0239(8) 0.0288(9) 0.0409(10) -0.0092(7) -0.0028(7) -0.0063(7)
O2 0.0319(9) 0.0256(8) 0.0280(8) -0.0007(7) -0.0017(7) -0.0050(7)
N1 0.0239(9) 0.0245(10) 0.0288(10) -0.0005(8) -0.0018(8) -0.0071(8)
N6 0.0270(10) 0.0276(10) 0.0307(11) -0.0018(8) -0.0011(8) -0.0067(8)
N3 0.0252(10) 0.0222(10) 0.0365(11) -0.0023(8) -0.0002(8) -0.0039(8)
N4 0.0244(10) 0.0264(10) 0.0360(11) -0.0038(9) -0.0021(8) -0.0065(8)
N2 0.0238(10) 0.0254(10) 0.0365(11) -0.0037(9) -0.0003(8) -0.0037(8)
N5 0.0214(9) 0.0249(10) 0.0359(11) -0.0023(8) -0.0008(8) -0.0047(8)
C22 0.0238(11) 0.0242(11) 0.0285(12) -0.0039(9) -0.0015(9) -0.0055(9)
C21 0.0389(14) 0.0230(12) 0.0312(13) -0.0007(10) -0.0094(10) -0.0051(10)
C33 0.0221(11) 0.0225(11) 0.0316(12) -0.0030(9) 0.0007(9) -0.0063(9)
C1 0.0295(12) 0.0248(12) 0.0317(12) 0.0029(10) -0.0054(10) -0.0065(10)
C44 0.0183(10) 0.0235(11) 0.0343(13) -0.0022(9) 0.0008(9) -0.0025(9)
C35 0.0237(12) 0.0313(13) 0.0431(14) 0.0008(11) -0.0049(10) -0.0078(10)
C28 0.0279(12) 0.0258(12) 0.0368(13) -0.0028(10) 0.0056(10) -0.0061(10)
C45 0.0303(12) 0.0252(12) 0.0291(12) 0.0035(10) -0.0055(9) -0.0099(10)
C36 0.0290(12) 0.0313(13) 0.0386(14) -0.0117(11) -0.0012(10) -0.0065(10)
C46 0.0293(12) 0.0323(13) 0.0354(13) 0.0046(11) -0.0049(10) -0.0086(10)
C16 0.0357(13) 0.0232(12) 0.0380(14) -0.0035(10) -0.0113(11) -0.0013(10)
C39 0.0215(11) 0.0302(13) 0.0401(14) -0.0086(11) 0.0016(10) -0.0047(9)
C49 0.0465(15) 0.0314(13) 0.0315(13) 0.0007(11) -0.0055(11) -0.0119(12)
C24 0.0315(13) 0.0206(12) 0.0428(14) -0.0010(10) -0.0040(11) -0.0029(10)
C6 0.0371(14) 0.0330(14) 0.0358(14) 0.0017(11) -0.0094(11) -0.0112(11)
C34 0.0264(12) 0.0340(14) 0.0431(15) -0.0017(11) -0.0073(10) -0.0099(10)
C25 0.0294(13) 0.0350(14) 0.0445(15) -0.0036(12) 0.0097(11) -0.0034(11)
C7 0.0325(13) 0.0253(12) 0.0417(14) -0.0057(11) 0.0005(11) -0.0024(10)
C40 0.0446(16) 0.0295(14) 0.0516(17) -0.0086(12) 0.0096(13) -0.0114(12)
C50 0.0353(13) 0.0292(13) 0.0290(12) 0.0012(10) -0.0032(10) -0.0090(10)
C23 0.0301(13) 0.0219(12) 0.0450(15) -0.0028(11) -0.0054(11) -0.0016(10)
C20 0.0561(17) 0.0273(13) 0.0316(13) -0.0022(11) -0.0076(12) -0.0058(12)
C52 0.0392(15) 0.0442(16) 0.0355(14) -0.0072(12) 0.0021(11) -0.0110(12)
C41 0.0343(14) 0.0383(15) 0.0424(15) -0.0036(12) 0.0057(12) -0.0084(11)
C2 0.0292(12) 0.0244(12) 0.0400(14) -0.0006(10) -0.0041(10) -0.0021(10)
C47 0.0339(14) 0.0415(15) 0.0460(16) 0.0070(12) -0.0126(12) -0.0147(12)
C19 0.076(2) 0.0276(14) 0.0374(15) -0.0032(12) -0.0209(15) -0.0074(14)
C51 0.0269(13) 0.0505(17) 0.0415(15) 0.0004(13) -0.0030(11) -0.0068(12)
C48 0.0509(17) 0.0386(15) 0.0392(15) 0.0029(12) -0.0166(13) -0.0170(13)
C43 0.0240(13) 0.0427(16) 0.0594(18) -0.0038(14) -0.0076(12) -0.0035(11)
C10 0.0483(16) 0.0402(15) 0.0328(14) -0.0039(11) -0.0018(12) -0.0194(13)
C3 0.0308(14) 0.0398(16) 0.069(2) -0.0085(15) -0.0088(14) 0.0034(12)
B1 0.0216(12) 0.0229(13) 0.0297(13) -0.0024(10) 0.0006(10) -0.0044(10)
C5 0.0440(17) 0.0499(18) 0.0545(18) -0.0007(15) -0.0231(14) -0.0129(14)
C17 0.0408(15) 0.0305(14) 0.0567(18) -0.0047(13) -0.0203(13) -0.0081(12)
C30 0.0333(14) 0.0408(16) 0.0606(19) -0.0105(14) 0.0103(13) -0.0153(12)
C12 0.0525(17) 0.0375(15) 0.0465(17) -0.0018(13) -0.0076(14) -0.0153(13)
C38 0.0554(18) 0.0295(14) 0.0570(19) -0.0083(13) -0.0036(15) -0.0111(13)
C29 0.0502(17) 0.0381(15) 0.0370(15) -0.0009(12) 0.0043(12) -0.0093(13)
C13 0.0494(18) 0.0518(19) 0.064(2) -0.0032(16) 0.0226(16) -0.0207(15)
C14 0.0587(19) 0.0470(18) 0.0564(19) 0.0058(15) -0.0070(15) -0.0341(16)
C15 0.067(2) 0.0452(17) 0.0374(15) 0.0070(13) -0.0054(14) -0.0231(15)
C18 0.068(2) 0.0302(15) 0.0552(19) -0.0043(13) -0.0323(17) -0.0095(14)
C42 0.0324(14) 0.0562(19) 0.061(2) -0.0134(16) -0.0117(13) -0.0143(13)
C26 0.0300(14) 0.061(2) 0.070(2) -0.0206(17) 0.0139(14) -0.0158(14)
C8 0.0438(16) 0.0402(16) 0.0458(17) -0.0106(13) 0.0095(13) -0.0040(13)
C32 0.0482(17) 0.0287(14) 0.0553(18) 0.0081(13) -0.0013(14) -0.0083(12)
C31 0.0334(14) 0.0270(13) 0.0584(18) -0.0093(12) -0.0048(12) 0.0026(11)
C37 0.0493(17) 0.0428(16) 0.0419(16) -0.0094(13) -0.0004(13) -0.0116(13)
C27 0.0407(17) 0.075(2) 0.0449(18) -0.0157(16) 0.0078(14) -0.0015(16)
C4 0.0324(15) 0.055(2) 0.084(3) -0.0077(18) -0.0222(16) 0.0007(14)
C9 0.066(2) 0.0257(14) 0.0579(19) -0.0075(13) -0.0055(16) -0.0092(14)
C11 0.125(4) 0.054(2) 0.0374(17) -0.0006(15) -0.003(2) -0.038(2)
C54 0.0452(16) 0.0433(16) 0.0452(16) -0.0046(13) -0.0073(13) -0.0089(13)
C53 0.055(2) 0.062(2) 0.061(2) -0.0171(18) -0.0101(17) -0.0081(17)
O3 0.095(3) 0.111(5) 0.070(4) -0.024(3) -0.010(3) -0.063(3)
C55 0.079(3) 0.187(6) 0.063(3) -0.029(3) 0.017(2) -0.078(4)
C56 0.072(3) 0.152(6) 0.104(4) -0.004(4) -0.008(3) -0.071(4)
C60 0.094(4) 0.154(7) 0.111(5) 0.000(5) 0.014(4) 0.005(4)
C61 0.187(11) 0.42(2) 0.149(9) -0.125(13) 0.030(8) -0.190(14)
O4 0.141(8) 0.174(11) 0.209(10) 0.065(9) 0.065(7) 0.019(7)
C59 0.222(11) 0.133(7) 0.172(9) 0.025(7) 0.046(8) 0.019(7)
C58 0.245(11) 0.122(6) 0.103(5) 0.014(5) 0.031(6) -0.066(7)
C57 0.129(6) 0.154(7) 0.099(5) -0.040(5) 0.017(4) -0.053(5)
C62 0.193(12) 0.265(15) 0.142(9) -0.036(9) -0.051(8) 0.064(10)
C63 0.174(11) 0.31(2) 0.285(18) 0.056(15) 0.068(11) -0.052(12)
O5 0.76(4) 0.37(2) 0.284(16) -0.119(15) 0.10(2) -0.02(2)
C64 0.48(3) 0.236(15) 0.179(12) -0.143(12) 0.012(14) -0.132(16)
C66 0.071(3) 0.080(3) 0.059(2) -0.003(2) 0.0047(19) -0.030(2)
O6 0.182(6) 0.156(5) 0.146(4) -0.055(4) 0.008(4) -0.059(4)
C65 0.054(3) 0.140(5) 0.170(6) -0.078(5) -0.031(3) 0.012(3)

loop_
_atom_type_symbol
_atom_type_description
_atom_type_scat_dispersion_real
_atom_type_scat_dispersion_imag
_atom_type_scat_source
C C 0.0181 0.0091 'International Tables Vol C Tables 4.2.6.8 and 6.1.1.4'
H H 0.0000 0.0000 'International Tables Vol C Tables 4.2.6.8 and 6.1.1.4'
B B 0.0090 0.0039 'International Tables Vol C Tables 4.2.6.8 and 6.1.1.4'
N N 0.0311 0.0180 'International Tables Vol C Tables 4.2.6.8 and 6.1.1.4'
O O 0.0492 0.0322 'International Tables Vol C Tables 4.2.6.8 and 6.1.1.4'
Si Si 0.2541 0.3302 'International Tables Vol C Tables 4.2.6.8 and 6.1.1.4'
Cl Cl 0.3639 0.7018 'International Tables Vol C Tables 4.2.6.8 and 6.1.1.4'
Ni Ni -3.0029 0.5091 'International Tables Vol C Tables 4.2.6.8 and 6.1.1.4'

loop_
_geom_angle_atom_site_label_1
_geom_angle_atom_site_label_2
_geom_angle_atom_site_label_3
_geom_angle
_geom_angle_site_symmetry_1
_geom_angle_site_symmetry_3
C44 Ni1 Si1 99.19(8) . .
C44 Ni1 Cl1 147.71(8) . .
Si1 Ni1 Cl1 105.27(3) . .
C44 Ni1 B1 44.99(10) . .
Si1 Ni1 B1 137.30(7) . .
Cl1 Ni1 B1 117.12(7) . .
O1 Si1 O2 93.42(9) . .
O1 Si1 N1 100.15(9) . .
O2 Si1 N1 105.39(9) . .
O1 Si1 Ni1 114.33(6) . .
O2 Si1 Ni1 119.25(7) . .
N1 Si1 Ni1 119.73(7) . .
N1 Si2 C14 114.42(13) . .
N1 Si2 C15 108.45(13) . .
C14 Si2 C15 105.06(16) . .
N1 Si2 C13 111.34(13) . .
C14 Si2 C13 108.31(17) . .
C15 Si2 C13 108.96(17) . .
C16 O1 Si1 108.84(16) . .
C21 O2 Si1 108.84(16) . .
C1 N1 Si2 117.57(16) . .
C1 N1 Si1 119.16(16) . .
Si2 N1 Si1 123.22(12) . .
C44 N6 C45 130.1(2) . .
C22 N3 C24 110.0(2) . .
C22 N3 C28 122.7(2) . .
C24 N3 C28 127.1(2) . .
C33 N4 C34 110.3(2) . .
C33 N4 C36 123.1(2) . .
C34 N4 C36 126.5(2) . .
C22 N2 C23 109.8(2) . .
C22 N2 C25 124.4(2) . .
C23 N2 C25 125.9(2) . .
C33 N5 C35 109.7(2) . .
C33 N5 C39 124.2(2) . .
C35 N5 C39 126.0(2) . .
N3 C22 N2 106.0(2) . .
N3 C22 B1 124.7(2) . .
N2 C22 B1 129.3(2) . .
O2 C21 C20 125.8(3) . .
O2 C21 C16 113.9(2) . .
C20 C21 C16 120.3(3) . .
N4 C33 N5 105.8(2) . .
N4 C33 B1 123.5(2) . .
N5 C33 B1 130.6(2) . .
C2 C1 C6 119.7(2) . .
C2 C1 N1 119.6(2) . .
C6 C1 N1 120.6(2) . .
N6 C44 B1 126.9(2) . .
N6 C44 Ni1 144.5(2) . .
B1 C44 Ni1 83.52(15) . .
C34 C35 N5 107.3(2) . .
C34 C35 C43 127.3(3) . .
N5 C35 C43 125.3(3) . .
N3 C28 C30 111.5(2) . .
N3 C28 C29 111.7(2) . .
C30 C28 C29 113.4(2) . .
N6 C45 C46 120.4(2) . .
N6 C45 C50 118.9(2) . .
C46 C45 C50 120.3(2) . .
N4 C36 C38 111.5(2) . .
N4 C36 C37 113.0(2) . .
C38 C36 C37 112.7(2) . .
C47 C46 C45 118.7(3) . .
C47 C46 C51 120.6(2) . .
C45 C46 C51 120.6(2) . .
O1 C16 C17 124.8(3) . .
O1 C16 C21 114.0(2) . .
C17 C16 C21 121.1(3) . .
N5 C39 C40 112.3(2) . .
N5 C39 C41 112.4(2) . .
C40 C39 C41 112.0(2) . .
C48 C49 C50 121.3(3) . .
C23 C24 N3 106.9(2) . .
C23 C24 C32 127.7(2) . .
N3 C24 C32 125.4(2) . .
C5 C6 C1 118.6(3) . .
C5 C6 C10 118.3(3) . .
C1 C6 C10 123.1(2) . .
C35 C34 N4 106.8(2) . .
C35 C34 C42 128.3(2) . .
N4 C34 C42 124.8(2) . .
N2 C25 C26 112.3(2) . .
N2 C25 C27 111.5(3) . .
C26 C25 C27 111.9(2) . .
C2 C7 C8 112.4(2) . .
C2 C7 C9 110.7(2) . .
C8 C7 C9 110.0(2) . .
C49 C50 C45 119.1(2) . .
C49 C50 C52 121.6(2) . .
C45 C50 C52 119.3(2) . .
C24 C23 N2 107.3(2) . .
C24 C23 C31 126.8(3) . .
N2 C23 C31 125.7(2) . .
C21 C20 C19 118.5(3) . .
C3 C2 C1 119.1(3) . .
C3 C2 C7 117.6(2) . .
C1 C2 C7 123.2(2) . .
C46 C47 C48 121.5(3) . .
C18 C19 C20 121.3(3) . .
C49 C48 C47 119.0(3) . .
C6 C10 C12 111.1(2) . .
C6 C10 C11 112.4(3) . .
C12 C10 C11 108.7(3) . .
C4 C3 C2 121.3(3) . .
C22 B1 C44 110.1(2) . .
C22 B1 C33 112.2(2) . .
C44 B1 C33 120.17(19) . .
C22 B1 Ni1 129.47(17) . .
C44 B1 Ni1 51.50(11) . .
C33 B1 Ni1 117.19(16) . .
C4 C5 C6 121.6(3) . .
C16 C17 C18 118.2(3) . .
C19 C18 C17 120.5(3) . .
C3 C4 C5 119.7(3) . .
C55 C54 C53 104.6(3) . .
O3 C53 C54 108.1(3) . .
O3A C53 C54 99.7(10) . .
C53 O3 C56 109.3(4) . .
C56 C55 C54 103.9(4) . .
O3 C56 C55 109.2(4) . .
O3A C56 C55 94.7(12) . .
O4A C60 C59 105.3(11) . .
C59 C60 O4 106.1(7) . .
O5 C61 C62 104.7(4) . .
O5 C61 C64 45.1(4) . .
C62 C61 C64 80.3(3) . .
C57 O4 C60 107.8(9) . .
C60 C59 C58 106.2(7) . .
C59 C58 C57 103.9(6) . .
O4 C57 C58 107.6(7) . .
O4A C57 C58 103.0(10) . .
C63 C62 C61 98.6(4) . .
C64 C63 C62 99.4(4) . .
C64 O5 C61 89.3(7) . .
O5 C64 C63 108.7(4) . .
O5 C64 C61 45.7(4) . .
C63 C64 C61 81.3(3) . .
C65 C66 O6 121.3(5) . .
C65 C66 C65 92.9(5) . 2_776
O6 C66 C65 38.2(3) . 2_776
C65 O6 C66 95.2(6) 2_776 .
O6 C65 C66 121.9(7) 2_776 .
O6 C65 C66 46.6(5) 2_776 2_776
C66 C65 C66 87.1(5) . 2_776
C60 O4A C57 112.2(14) . .
C56 O3A C53 104.5(14) . .

loop_
_geom_bond_atom_site_label_1
_geom_bond_atom_site_label_2
_geom_bond_distance
_geom_bond_site_symmetry_2
Ni1 C44 1.803(2) .
Ni1 Si1 2.1898(8) .
Ni1 Cl1 2.2309(7) .
Ni1 B1 2.290(3) .
Si1 O1 1.7194(18) .
Si1 O2 1.7229(17) .
Si1 N1 1.771(2) .
Si2 N1 1.752(2) .
Si2 C14 1.868(3) .
Si2 C15 1.869(3) .
Si2 C13 1.869(3) .
O1 C16 1.369(3) .
O2 C21 1.367(3) .
N1 C1 1.449(3) .
N6 C44 1.267(3) .
N6 C45 1.404(3) .
N3 C22 1.358(3) .
N3 C24 1.396(3) .
N3 C28 1.482(3) .
N4 C33 1.360(3) .
N4 C34 1.392(3) .
N4 C36 1.484(3) .
N2 C22 1.360(3) .
N2 C23 1.395(3) .
N2 C25 1.489(3) .
N5 C33 1.364(3) .
N5 C35 1.397(3) .
N5 C39 1.479(3) .
C22 B1 1.614(3) .
C21 C20 1.387(4) .
C21 C16 1.394(4) .
C33 B1 1.636(3) .
C1 C2 1.408(4) .
C1 C6 1.410(4) .
C44 B1 1.629(4) .
C35 C34 1.354(4) .
C35 C43 1.502(3) .
C28 C30 1.518(4) .
C28 C29 1.528(4) .
C45 C46 1.405(4) .
C45 C50 1.408(4) .
C36 C38 1.517(4) .
C36 C37 1.522(4) .
C46 C47 1.390(4) .
C46 C51 1.509(4) .
C16 C17 1.386(4) .
C39 C40 1.513(4) .
C39 C41 1.526(4) .
C49 C48 1.381(4) .
C49 C50 1.392(4) .
C24 C23 1.350(4) .
C24 C32 1.499(4) .
C6 C5 1.400(4) .
C6 C10 1.515(4) .
C34 C42 1.496(4) .
C25 C26 1.524(4) .
C25 C27 1.535(5) .
C7 C2 1.522(4) .
C7 C8 1.531(4) .
C7 C9 1.532(4) .
C50 C52 1.501(4) .
C23 C31 1.497(3) .
C20 C19 1.389(5) .
C2 C3 1.399(4) .
C47 C48 1.398(4) .
C19 C18 1.378(5) .
C10 C12 1.522(4) .
C10 C11 1.538(4) .
C3 C4 1.370(5) .
C5 C4 1.378(5) .
C17 C18 1.399(4) .
C54 C55 1.484(5) .
C54 C53 1.499(5) .
C53 O3 1.394(6) .
C53 O3A 1.46(2) .
O3 C56 1.408(7) .
C55 C56 1.480(7) .
C56 O3A 1.43(2) .
C60 O4A 1.33(2) .
C60 C59 1.417(10) .
C60 O4 1.452(13) .
C61 O5 1.429(5) .
C61 C62 1.521(5) .
C61 C64 1.998(11) .
O4 C57 1.312(10) .
C59 C58 1.482(10) .
C58 C57 1.489(10) .
C57 O4A 1.36(2) .
C62 C63 1.520(5) .
C63 C64 1.493(5) .
O5 C64 1.414(5) .
C66 C65 1.439(7) .
C66 O6 1.483(7) .
C66 C65 2.034(10) 2_776
O6 C65 1.263(7) 2_776
